data_4126182
loop_
_publ_author_name
'Yang, Jingjing'
'Zhang, Yue-Biao'
'Liu, Qi'
'Trickett, Christopher A.'
'Guti\'errez-Puebla, Enrique'
'Monge, M \'Angeles'
'Cong, Hengjiang'
'Aldossary, Abdulrahman'
'Deng, Hexiang'
'Yaghi, Omar M.'

_publ_section_title
;
 Principles of Designing Extra-Large Pore Openings and Cages in Zeolitic
 Imidazolate Frameworks.
;
_journal_issue 18
_journal_name_full 'Journal of the American Chemical Society'
_journal_page_first 6448
_journal_page_last 6455
_journal_paper_doi 10.1021/jacs.7b02272
_journal_volume 139
_journal_year 2017
_chemical_formula_moiety 'C18.80 H14.10 N9.70 O3.40 Zn2'
_chemical_formula_sum 'C18.8 H14.1 N9.7 O3.4 Zn2'
_chemical_formula_weight 561.04
_chemical_name_common ZIF-360
_space_group_crystal_system cubic
_space_group_IT_number 229
_space_group_name_Hall '-I 4 2 3'
_space_group_name_H-M_alt 'I m -3 m'
_symmetry_space_group_name_Hall '-I 4 2 3'
_symmetry_space_group_name_H-M 'I m -3 m'
_atom_sites_solution_hydrogens geom
_atom_sites_solution_primary 'intrinsic phasing'
_atom_sites_solution_secondary difmap
_audit_creation_date 2015-10-26
_audit_creation_method
;
Olex2 1.2
(compiled 2015.09.30 svn.r3233 for OlexSys, GUI svn.r5103)
;
_cell_angle_alpha 90
_cell_angle_beta 90
_cell_angle_gamma 90
_cell_formula_units_Z 48
_cell_length_a 35.943(3)
_cell_length_b 35.943(3)
_cell_length_c 35.943(3)
_cell_measurement_reflns_used 64698
_cell_measurement_temperature 100(2)
_cell_measurement_theta_max 31.199
_cell_measurement_theta_min 2.421
_cell_volume 46435(7)
_computing_cell_refinement 'SAINT V8.34A Bruker-AXS, Madison WI'
_computing_data_collection 'Bruker APEX2 Bruker-AXS, Madison WI'
_computing_data_reduction 'SAINT V8.34A Bruker-AXS, Madison WI'
_computing_molecular_graphics
;
Bruker SHELXTL Bruker-AXS, Madison WI
and local programs
;
_computing_publication_material 'Bruker SHELXTL Bruker-AXS, Madison WI'
_computing_structure_refinement 'SHELXL-2014/7 (Sheldrick, 2013)'
_computing_structure_solution 'SHELXT 2014/4 Bruker-AXS, Madison WI'
_diffrn_ambient_temperature 100(2)
_diffrn_detector_area_resol_mean 10.42
_diffrn_measured_fraction_theta_full 0.999
_diffrn_measured_fraction_theta_max 0.999
_diffrn_measurement_device_type 'Bruker D8 with PHOTON 100 detector'
_diffrn_measurement_method '\f and \w shutterless scans'
_diffrn_radiation_monochromator 'silicon 111'
_diffrn_radiation_type synchrotron
_diffrn_radiation_wavelength 1.2399
_diffrn_reflns_av_R_equivalents 0.0919
_diffrn_reflns_av_unetI/netI 0.0201
_diffrn_reflns_Laue_measured_fraction_full 0.999
_diffrn_reflns_Laue_measured_fraction_max 0.999
_diffrn_reflns_limit_h_max 29
_diffrn_reflns_limit_h_min -30
_diffrn_reflns_limit_k_max 29
_diffrn_reflns_limit_k_min -29
_diffrn_reflns_limit_l_max 29
_diffrn_reflns_limit_l_min -30
_diffrn_reflns_number 64698
_diffrn_reflns_point_group_measured_fraction_full 0.999
_diffrn_reflns_point_group_measured_fraction_max 0.999
_diffrn_reflns_theta_full 31.100
_diffrn_reflns_theta_max 31.199
_diffrn_reflns_theta_min 2.421
_diffrn_source
;
Advanced Light Source, station 11.3.1
;
_exptl_absorpt_coefficient_mu 5.520
_exptl_absorpt_correction_T_max 0.557
_exptl_absorpt_correction_T_min 0.396
_exptl_absorpt_correction_type multi-scan
_exptl_absorpt_process_details
;
SADABS-2014/5 (Bruker,2014/5) was used for absorption correction.
wR2(int) was 0.1602 before and 0.0672 after correction.
The Ratio of minimum to maximum transmission is 0.7109.
The \l/2 correction factor is Not present.
;
_exptl_crystal_colour Colorless
_exptl_crystal_density_diffrn 0.963
_exptl_crystal_description Block
_exptl_crystal_F_000 13536
_exptl_crystal_size_max 0.15
_exptl_crystal_size_mid 0.13
_exptl_crystal_size_min 0.12
_refine_diff_density_max 1.373
_refine_diff_density_min -0.305
_refine_diff_density_rms 0.071
_refine_ls_extinction_method none
_refine_ls_goodness_of_fit_ref 1.095
_refine_ls_hydrogen_treatment constr
_refine_ls_matrix_type full
_refine_ls_number_parameters 199
_refine_ls_number_reflns 1409
_refine_ls_number_restraints 75
_refine_ls_restrained_S_all 1.097
_refine_ls_R_factor_all 0.0660
_refine_ls_R_factor_gt 0.0597
_refine_ls_shift/su_max 0.001
_refine_ls_shift/su_mean 0.000
_refine_ls_structure_factor_coef Fsqd
_refine_ls_weighting_details 'w=1/[\s^2^(Fo^2^)+(0.1553P)^2^] where P=(Fo^2^+2Fc^2^)/3'
_refine_ls_weighting_scheme calc
_refine_ls_wR_factor_gt 0.1815
_refine_ls_wR_factor_ref 0.1875
_reflns_Friedel_coverage 0.000
_reflns_number_gt 1179
_reflns_number_total 1409
_reflns_threshold_expression 'I > 2\s(I)'
_cod_data_source_file ja7b02272_si_003.cif
_cod_data_source_block zif-360_KFI
_cod_original_cell_volume 46436(13)
_cod_original_formula_sum 'C18.80 H14.10 N9.70 O3.40 Zn2'
_cod_database_code 4126182
_shelxl_version_number 2014/6
_shelx_space_group_comment
;
The symmetry employed for this shelxl refinement is uniquely defined
by the following loop, which should always be used as a source of
symmetry information in preference to the above space-group names.
They are only intended as comments.
;
_shelx_estimated_absorpt_t_max 0.557
_shelx_estimated_absorpt_t_min 0.491
_olex2_refinement_description
;
1. Fixed Uiso
 At 1.2 times of:
  All C(H) groups
2. Restrained distances
 C4A-N3
 1.36 with sigma of 0.02
 C4-N3
 1.36 with sigma of 0.02
 C3A-C4A
 2.5 with sigma of 0.04
 C10-C11 = C11-C12 = C12-C12_$1 = C10_$1-C11_$1
 1.39 with sigma of 0.02
 C10-C12
 0.04 with sigma of 2.52
 C11-C10_$1
 0.04 with sigma of 2.52
3. Uiso/Uaniso restraints and constraints
Uanis(C4A) \\sim Ueq, Uanis(C4) \\sim Ueq: with sigma of 0.1 and sigma for
terminal atoms of 0.2
Uanis(C4) = Uanis(C4A)
4. Rigid body (RIGU) restrains
 C4, O2, N4
 with sigma for 1-2 distances of 0.004 and sigma for 1-3 distances of 0.004
 N3, N3, C3A, C3A, C13, C13, C14, C14, C4A
 with sigma for 1-2 distances of 0.004 and sigma for 1-3 distances of 0.004
 C2, N2, O1
 with sigma for 1-2 distances of 0.004 and sigma for 1-3 distances of 0.004
 C7, C8, C6
 with sigma for 1-2 distances of 0.004 and sigma for 1-3 distances of 0.004
 C10, C11, C12
 with sigma for 1-2 distances of 0.004 and sigma for 1-3 distances of 0.004
5. Others
 Fixed Sof: C4(0.35) H6(0.4) O2(0.7) N4(0.35) H10(0.4) C7(0.7) H7(0.7) C3(0.7)
 H3(0.7) C8(0.7) H8(0.7) C11(0.7) H11(0.7) C12(0.7) H12(0.7) C3A(0.3) C13(0.3)
 H13(0.3) C14(0.3) H14(0.3) C4A(0.15) H4A(0.15)
6.a Riding coordinates:
 C13(H13), C14(H14)
6.b Aromatic/amide H refined with riding coordinates:
 C9(H9), C5(H5), C6(H6), C1(H1), C10(H10), C7(H7), C3(H3), C8(H8), C11(H11),
 C12(H12), C4A(H4A)
;

loop_
_space_group_symop_operation_xyz
'x, y, z'
'-x, -y, z'
'-x, y, -z'
'x, -y, -z'
'z, x, y'
'z, -x, -y'
'-z, -x, y'
'-z, x, -y'
'y, z, x'
'-y, z, -x'
'y, -z, -x'
'-y, -z, x'
'y, x, -z'
'-y, -x, -z'
'y, -x, z'
'-y, x, z'
'x, z, -y'
'-x, z, y'
'-x, -z, -y'
'x, -z, y'
'z, y, -x'
'z, -y, x'
'-z, y, x'
'-z, -y, -x'
'x+1/2, y+1/2, z+1/2'
'-x+1/2, -y+1/2, z+1/2'
'-x+1/2, y+1/2, -z+1/2'
'x+1/2, -y+1/2, -z+1/2'
'z+1/2, x+1/2, y+1/2'
'z+1/2, -x+1/2, -y+1/2'
'-z+1/2, -x+1/2, y+1/2'
'-z+1/2, x+1/2, -y+1/2'
'y+1/2, z+1/2, x+1/2'
'-y+1/2, z+1/2, -x+1/2'
'y+1/2, -z+1/2, -x+1/2'
'-y+1/2, -z+1/2, x+1/2'
'y+1/2, x+1/2, -z+1/2'
'-y+1/2, -x+1/2, -z+1/2'
'y+1/2, -x+1/2, z+1/2'
'-y+1/2, x+1/2, z+1/2'
'x+1/2, z+1/2, -y+1/2'
'-x+1/2, z+1/2, y+1/2'
'-x+1/2, -z+1/2, -y+1/2'
'x+1/2, -z+1/2, y+1/2'
'z+1/2, y+1/2, -x+1/2'
'z+1/2, -y+1/2, x+1/2'
'-z+1/2, y+1/2, x+1/2'
'-z+1/2, -y+1/2, -x+1/2'
'-x, -y, -z'
'x, y, -z'
'x, -y, z'
'-x, y, z'
'-z, -x, -y'
'-z, x, y'
'z, x, -y'
'z, -x, y'
'-y, -z, -x'
'y, -z, x'
'-y, z, x'
'y, z, -x'
'-y, -x, z'
'y, x, z'
'-y, x, -z'
'y, -x, -z'
'-x, -z, y'
'x, -z, -y'
'x, z, y'
'-x, z, -y'
'-z, -y, x'
'-z, y, -x'
'z, -y, -x'
'z, y, x'
'-x+1/2, -y+1/2, -z+1/2'
'x+1/2, y+1/2, -z+1/2'
'x+1/2, -y+1/2, z+1/2'
'-x+1/2, y+1/2, z+1/2'
'-z+1/2, -x+1/2, -y+1/2'
'-z+1/2, x+1/2, y+1/2'
'z+1/2, x+1/2, -y+1/2'
'z+1/2, -x+1/2, y+1/2'
'-y+1/2, -z+1/2, -x+1/2'
'y+1/2, -z+1/2, x+1/2'
'-y+1/2, z+1/2, x+1/2'
'y+1/2, z+1/2, -x+1/2'
'-y+1/2, -x+1/2, z+1/2'
'y+1/2, x+1/2, z+1/2'
'-y+1/2, x+1/2, -z+1/2'
'y+1/2, -x+1/2, -z+1/2'
'-x+1/2, -z+1/2, y+1/2'
'x+1/2, -z+1/2, -y+1/2'
'x+1/2, z+1/2, y+1/2'
'-x+1/2, z+1/2, -y+1/2'
'-z+1/2, -y+1/2, x+1/2'
'-z+1/2, y+1/2, -x+1/2'
'z+1/2, -y+1/2, -x+1/2'
'z+1/2, y+1/2, x+1/2'

loop_
_atom_site_label
_atom_site_type_symbol
_atom_site_fract_x
_atom_site_fract_y
_atom_site_fract_z
_atom_site_U_iso_or_equiv
_atom_site_adp_type
_atom_site_occupancy
_atom_site_site_symmetry_order
_atom_site_calc_flag
_atom_site_refinement_flags_posn
_atom_site_refinement_flags_adp
_atom_site_refinement_flags_occupancy
_atom_site_disorder_assembly
_atom_site_disorder_group
Zn1 Zn 0.29921(3) 0.82015(3) 0.58243(3) 0.0779(8) Uani 1 1 d . . . . .
N5 N 0.31308(19) 0.8364(2) 0.53107(17) 0.085(2) Uani 1 1 d . . . . .
N6 N 0.34672(19) 0.8105(2) 0.6091(2) 0.095(2) Uani 1 1 d . . . . .
C4 C 0.2393(4) 0.7607(4) 0.5745(4) 0.061(5) Uani 0.7 2 d DS TU P . 1
O1 O 0.2693(2) 0.81006(18) 0.6576(2) 0.139(3) Uani 1 1 d . U . . .
N3 N 0.27310(19) 0.7711(2) 0.58010(19) 0.096(2) Uani 1 1 d D U . . .
N1 N 0.26998(19) 0.8622(2) 0.6031(2) 0.102(2) Uani 1 1 d . . . . .
N2 N 0.2500 0.8384(2) 0.6616(2) 0.104(3) Uani 1 2 d S TU P . .
C2 C 0.2500 0.8659(3) 0.6341(3) 0.084(4) Uani 1 2 d S TU P . .
C9 C 0.3579(2) 0.8209(3) 0.6421(2) 0.084(4) Uani 1 2 d S T P . .
H9 H 0.3424 0.8356 0.6576 0.101 Uiso 1 2 calc RS T P . .
C5 C 0.2992(3) 0.8230(3) 0.5000 0.081(4) Uani 1 2 d S T P . .
H5 H 0.2802 0.8047 0.5000 0.098 Uiso 1 2 calc RS T P . .
C6 C 0.3397(3) 0.8614(3) 0.5191(2) 0.110(3) Uani 1 1 d . U . . .
H6 H 0.3553 0.8761 0.5346 0.132 Uiso 0.4 1 calc R . . A 2
O2 O 0.2258(2) 0.8175(2) 0.5492(3) 0.117(3) Uani 0.7 1 d . U . B 1
N4 N 0.2146(3) 0.7854(3) 0.5575(4) 0.092(4) Uani 0.7 2 d S TU P . 1
C1 C 0.2621(3) 0.8949(3) 0.5832(3) 0.147(4) Uani 1 1 d . . . . .
H1 H 0.2715 0.9012 0.5593 0.177 Uiso 1 1 calc R . . . .
C10 C 0.3775(3) 0.7930(4) 0.5948(3) 0.151(4) Uani 1 1 d D U . . .
H10 H 0.3798 0.7826 0.5706 0.181 Uiso 0.4 1 calc R . . C 1
C7 C 0.3646(4) 0.8854(4) 0.5398(4) 0.131(6) Uani 0.7 1 d . U . D 1
H7 H 0.3644 0.8871 0.5662 0.157 Uiso 0.7 1 calc R . . D 1
C3 C 0.2868(4) 0.7395(4) 0.6006(4) 0.115(5) Uani 0.7 1 d . . . . 1
H3 H 0.3106 0.7376 0.6121 0.138 Uiso 0.7 1 calc R . . . 1
C8 C 0.3879(5) 0.9049(6) 0.5183(3) 0.207(11) Uani 0.7 1 d . U . D 1
H8 H 0.4059 0.9200 0.5304 0.248 Uiso 0.7 1 calc R . . D 1
C11 C 0.3830(5) 0.7721(5) 0.5616(4) 0.176(7) Uani 0.7 1 d D U . E 2
H11 H 0.3635 0.7703 0.5438 0.211 Uiso 0.7 1 calc R . . E 2
C12 C 0.4179(4) 0.7537(7) 0.5550(4) 0.239(12) Uani 0.7 1 d D U . E 2
H12 H 0.4223 0.7416 0.5319 0.286 Uiso 0.7 1 calc R . . E 2
C3A C 0.2875(7) 0.7422(6) 0.5505(7) 0.086(7) Uani 0.3 1 d D U . . 2
C13 C 0.3195(11) 0.7375(10) 0.5320(11) 0.155(14) Uani 0.3 1 d . U . . .
H13 H 0.3356 0.7593 0.5348 0.186 Uiso 0.3 1 d R . . . 1
C14 C 0.3223(9) 0.7017(7) 0.506(2) 0.178(17) Uani 0.3 1 d . U . . -1
H14 H 0.3469 0.7021 0.4939 0.213 Uiso 0.3 1 d R . . . -1
C4A C 0.2378(7) 0.7622(7) 0.5889(12) 0.061(5) Uani 0.3 2 d DS TU P . 2
H4A H 0.2209 0.7791 0.6002 0.073 Uiso 0.3 2 calc RS T P . 2

loop_
_atom_site_aniso_label
_atom_site_aniso_U_11
_atom_site_aniso_U_22
_atom_site_aniso_U_33
_atom_site_aniso_U_23
_atom_site_aniso_U_13
_atom_site_aniso_U_12
Zn1 0.0751(10) 0.1006(11) 0.0580(10) -0.0028(6) -0.0054(5) -0.0001(6)
N5 0.084(5) 0.116(6) 0.056(5) 0.003(4) -0.001(4) -0.020(5)
N6 0.079(6) 0.126(6) 0.080(5) -0.020(5) -0.013(5) 0.009(4)
C4 0.078(5) 0.078(5) 0.027(12) -0.004(4) 0.004(4) 0.005(6)
O1 0.162(7) 0.119(5) 0.137(5) 0.021(5) 0.027(5) 0.044(5)
N3 0.079(5) 0.095(6) 0.114(5) -0.002(4) -0.001(4) 0.007(5)
N1 0.116(6) 0.107(6) 0.083(6) 0.005(5) 0.012(5) 0.012(5)
N2 0.124(9) 0.094(5) 0.094(5) 0.022(7) 0.006(5) 0.006(5)
C2 0.123(10) 0.064(5) 0.064(5) 0.007(6) -0.002(6) -0.002(6)
C9 0.075(5) 0.102(10) 0.075(5) -0.014(5) -0.011(8) 0.014(5)
C5 0.085(9) 0.093(9) 0.067(10) 0.000 0.000 -0.011(7)
C6 0.102(7) 0.163(9) 0.066(6) 0.005(5) -0.002(4) -0.047(7)
O2 0.104(7) 0.112(6) 0.136(7) 0.029(5) -0.025(6) -0.008(6)
N4 0.098(6) 0.098(6) 0.079(9) 0.009(5) -0.009(5) 0.009(7)
C1 0.213(13) 0.108(8) 0.121(9) 0.042(7) 0.063(7) 0.035(8)
C10 0.118(8) 0.232(12) 0.103(7) -0.044(7) -0.005(6) 0.052(8)
C7 0.129(11) 0.189(13) 0.074(8) 0.000(8) -0.007(7) -0.085(10)
C3 0.091(9) 0.121(11) 0.132(11) 0.004(8) -0.029(8) -0.002(8)
C8 0.214(17) 0.32(2) 0.081(10) 0.001(10) -0.006(9) -0.198(18)
C11 0.171(13) 0.248(18) 0.108(10) -0.056(11) -0.021(9) 0.083(13)
C12 0.188(14) 0.37(3) 0.153(14) -0.108(16) -0.025(11) 0.129(16)
C3A 0.110(14) 0.072(12) 0.074(13) 0.023(9) 0.023(10) 0.009(11)
C13 0.154(18) 0.13(2) 0.19(3) 0.02(2) 0.093(19) 0.016(16)
C14 0.22(3) 0.14(2) 0.17(3) 0.02(2) 0.11(3) 0.01(2)
C4A 0.078(5) 0.078(5) 0.027(12) -0.004(4) 0.004(4) 0.005(6)

loop_
_atom_type_symbol
_atom_type_description
_atom_type_scat_dispersion_real
_atom_type_scat_dispersion_imag
_atom_type_scat_source
C C 0.0120 0.0060 'Calculated using XDISP in WinGX (Farrugia, 1999)'
H H 0.0000 0.0000 'Calculated using XDISP in WinGX (Farrugia, 1999)'
N N 0.0210 0.0110 'Calculated using XDISP in WinGX (Farrugia, 1999)'
O O 0.0340 0.0200 'Calculated using XDISP in WinGX (Farrugia, 1999)'
Zn Zn -2.5660 3.6350 'Calculated using XDISP in WinGX (Farrugia, 1999)'

loop_
_geom_angle_atom_site_label_1
_geom_angle_atom_site_label_2
_geom_angle_atom_site_label_3
_geom_angle
_geom_angle_site_symmetry_1
_geom_angle_site_symmetry_3
N6 Zn1 N5 106.3(3) . .
N6 Zn1 N3 105.7(3) . .
N3 Zn1 N5 109.6(3) . .
N1 Zn1 N5 104.8(3) . .
N1 Zn1 N6 114.0(3) . .
N1 Zn1 N3 116.0(3) . .
C5 N5 Zn1 125.7(7) . .
C5 N5 C6 103.6(8) . .
C6 N5 Zn1 130.6(5) . .
C9 N6 Zn1 130.7(7) . .
C9 N6 C10 102.8(9) . .
C10 N6 Zn1 126.3(6) . .
N3 C4 N3 121.8(17) . 61_665
N3 C4 N4 118.8(9) . .
N3 C4 N4 118.8(9) 61_665 .
C4 N3 Zn1 135.0(9) . .
C4 N3 C3 99.9(11) . .
C3 N3 Zn1 120.9(6) . .
C3A N3 Zn1 117.1(9) . .
C4A N3 Zn1 130.1(11) . .
C4A N3 C3A 108.1(14) . .
C2 N1 Zn1 132.4(7) . .
C2 N1 C1 103.5(8) . .
C1 N1 Zn1 123.6(6) . .
O1 N2 O1 120.2(12) . 43_566
O1 N2 C2 119.9(6) 43_566 .
O1 N2 C2 119.9(6) . .
N1 C2 N1 117.2(11) . 43_566
N1 C2 N2 121.4(6) 43_566 .
N1 C2 N2 121.4(6) . .
N6 C9 N6 118.5(12) . 70_656
N6 C9 H9 120.7 . .
N6 C9 H9 120.7 70_656 .
N5 C5 N5 116.4(12) 50_556 .
N5 C5 H5 121.8 . .
N5 C5 H5 121.8 50_556 .
N5 C6 H6 125.9 . .
N5 C6 C7 130.8(8) . .
C6 C6 N5 108.2(4) 50_556 .
C6 C6 H6 125.9 50_556 .
C6 C6 C7 121.0(6) 50_556 .
O2 N4 C4 119.1(8) . .
O2 N4 C4 119.1(8) 61_665 .
O2 N4 O2 121.7(16) . 61_665
N1 C1 C1 107.9(5) . 43_566
N1 C1 H1 126.1 . .
C1 C1 H1 126.1 43_566 .
N6 C10 C10 107.8(5) . 70_656
N6 C10 H10 126.1 . .
N6 C10 C11 131.8(10) . .
C10 C10 H10 126.1 70_656 .
C10 C10 C11 119.7(8) 70_656 .
C6 C7 H7 123.3 . .
C8 C7 C6 113.5(12) . .
C8 C7 H7 123.3 . .
N3 C3 H3 125.8 . .
C3 C3 N3 108.4(5) 61_665 .
C3 C3 H3 125.8 61_665 .
C7 C8 H8 117.3 . .
C8 C8 C7 125.4(8) 50_556 .
C8 C8 H8 117.3 50_556 .
C10 C11 H11 120.0 . .
C10 C11 C12 120.0(13) . .
C12 C11 H11 120.0 . .
C11 C12 H12 120.0 . .
C12 C12 C11 120.0(7) 70_656 .
C12 C12 H12 120.0 70_656 .
C3A C3A N3 103.5(9) 61_665 .
C13 C3A N3 135(3) . .
C13 C3A C3A 121(2) . 61_665
C14 C13 H13 131.7 . .
C13 C14 H14 107.4 . .
N3 C4A N3 113(2) . 61_665
N3 C4A H4A 123.3 . .
N3 C4A H4A 123.3 61_665 .

loop_
_geom_bond_atom_site_label_1
_geom_bond_atom_site_label_2
_geom_bond_distance
_geom_bond_site_symmetry_2
Zn1 N5 1.999(7) .
Zn1 N6 1.988(7) .
Zn1 N3 1.998(7) .
Zn1 N1 1.985(7) .
N5 C5 1.314(8) .
N5 C6 1.384(10) .
N6 C9 1.308(8) .
N6 C10 1.374(11) .
C4 N3 1.287(10) 61_665
C4 N3 1.287(10) .
C4 N4 1.40(2) .
O1 N2 1.241(7) .
N3 C3 1.443(14) .
N3 C3A 1.57(2) .
N3 C4A 1.346(16) .
N1 C2 1.332(8) .
N1 C1 1.403(10) .
N2 O1 1.241(7) 43_566
N2 C2 1.398(15) .
C2 N1 1.333(8) 43_566
C9 N6 1.308(8) 70_656
C9 H9 0.9500 .
C5 N5 1.314(8) 50_556
C5 H5 0.9500 .
C6 C6 1.371(15) 50_556
C6 H6 0.9500 .
C6 C7 1.450(15) .
O2 N4 1.259(10) .
N4 O2 1.259(10) 61_665
C1 C1 1.414(18) 43_566
C1 H1 0.9500 .
C10 C10 1.406(19) 70_656
C10 H10 0.9500 .
C10 C11 1.423(11) .
C7 H7 0.9500 .
C7 C8 1.338(16) .
C3 C3 1.34(2) 61_665
C3 H3 0.9500 .
C8 C8 1.31(2) 50_556
C8 H8 0.9500 .
C11 H11 0.9500 .
C11 C12 1.438(14) .
C12 C12 1.377(18) 70_656
C12 H12 0.9500 .
C3A C3A 1.51(5) 61_665
C3A C13 1.34(4) .
C13 H13 0.9801 .
C13 C14 1.60(6) .
C14 H14 0.9796 .
C4A N3 1.346(16) 61_665
C4A H4A 0.9500 .

loop_
_geom_torsion_atom_site_label_1
_geom_torsion_atom_site_label_2
_geom_torsion_atom_site_label_3
_geom_torsion_atom_site_label_4
_geom_torsion
_geom_torsion_site_symmetry_1
_geom_torsion_site_symmetry_4
Zn1 N5 C5 N5 -177.4(4) . 50_556
Zn1 N5 C6 C6 176.9(4) . 50_556
Zn1 N5 C6 C7 -3.9(16) . .
Zn1 N6 C9 N6 179.7(4) . 70_656
Zn1 N6 C10 C10 178.4(4) . 70_656
Zn1 N6 C10 C11 -12(2) . .
Zn1 N3 C3 C3 167.1(3) . 61_665
Zn1 N3 C3A C3A -168.8(4) . 61_665
Zn1 N3 C3A C13 21(4) . .
Zn1 N3 C4A N3 173.5(14) . 61_665
Zn1 N1 C2 N1 -172.5(7) . 43_566
Zn1 N1 C2 N2 7.5(7) . .
Zn1 N1 C1 C1 174.3(9) . 43_566
N5 C6 C7 C8 177.4(15) . .
N6 C10 C11 C12 -174.5(17) . .
C4 N3 C3 C3 6.7(8) . 61_665
O1 N2 C2 N1 -179.1(5) . 43_566
O1 N2 C2 N1 0.9(5) . .
O1 N2 C2 N1 -179.1(5) 43_566 .
O1 N2 C2 N1 0.9(5) 43_566 43_566
N3 C4 N3 Zn1 -169.1(5) 61_665 .
N3 C4 N3 C3 -13.2(16) 61_665 .
N3 C4 N4 O2 174.2(12) . 61_665
N3 C4 N4 O2 2(2) 61_665 61_665
N3 C4 N4 O2 -2(2) . .
N3 C4 N4 O2 -174.2(12) 61_665 .
C2 N1 C1 C1 1.4(15) . 43_566
C9 N6 C10 C10 2.6(8) . 70_656
C9 N6 C10 C11 172.7(16) . .
C5 N5 C6 C6 0.4(7) . 50_556
C5 N5 C6 C7 179.6(12) . .
C6 N5 C5 N5 -0.7(13) . 50_556
C6 C6 C7 C8 -3.5(18) 50_556 .
C6 C7 C8 C8 3.7(19) . 50_556
N4 C4 N3 Zn1 19.1(19) . .
N4 C4 N3 C3 175.0(12) . .
C1 N1 C2 N1 -0.5(6) . 43_566
C1 N1 C2 N2 179.5(6) . .
C10 N6 C9 N6 -4.8(14) . 70_656
C10 C10 C11 C12 -5(2) 70_656 .
C10 C11 C12 C12 5(2) . 70_656
C3A N3 C4A N3 19(4) . 61_665
C4A N3 C3A C3A -11(2) . 61_665
C4A N3 C3A C13 179(4) . .

loop_
_smtbx_masks_void_nr
_smtbx_masks_void_average_x
_smtbx_masks_void_average_y
_smtbx_masks_void_average_z
_smtbx_masks_void_volume
_smtbx_masks_void_count_electrons
1 -0.125 -0.803 -0.382 21135.7 3132.3
